data_4333438
loop_
_publ_author_name
'Figueroa, Joshua S.'
'Yurkerwich, Kevin'
'Melnick, Jonathan'
'Buccella, Daniela'
'Parkin, Gerard'

_publ_section_title
;
 Applications of bis(1-R-imidazol-2-yl)disulfides and diselenides as
 ligands for main-group and transition metals: kappa2-(N,N) coordination,
 S-S bond cleavage, and S-S/E-E (E = S, Se) bond metathesis reactions.
;
_journal_issue 22
_journal_name_full 'Inorganic chemistry'
_journal_page_first 9234
_journal_page_last 9244
_journal_paper_doi 10.1021/ic701228y
_journal_volume 46
_journal_year 2007
_chemical_formula_sum 'C18 H14 N4 S2'
_chemical_formula_weight 350.45
_chemical_name_systematic
;

 ?

;
_space_group_IT_number 14
_symmetry_cell_setting monoclinic
_symmetry_space_group_name_Hall '-P 2yn'
_symmetry_space_group_name_H-M 'P 1 21/n 1'
_atom_sites_solution_hydrogens geom
_atom_sites_solution_primary direct
_atom_sites_solution_secondary difmap
_audit_creation_method SHELXL-97
_cell_angle_alpha 90.00
_cell_angle_beta 91.9310(10)
_cell_angle_gamma 90.00
_cell_formula_units_Z 4
_cell_length_a 12.9142(13)
_cell_length_b 8.8002(9)
_cell_length_c 14.5441(15)
_cell_measurement_reflns_used 9934
_cell_measurement_temperature 125(2)
_cell_measurement_theta_max 32.96
_cell_measurement_theta_min 2.71
_cell_volume 1652.0(3)
_computing_cell_refinement 'Bruker SMART'
_computing_data_collection 'Bruker SMART'
_computing_data_reduction 'Bruker SAINT'
_computing_molecular_graphics 'Bruker SHELXTL'
_computing_publication_material 'Bruker SHELXTL'
_computing_structure_refinement 'SHELXL-97 (Sheldrick, 1997)'
_computing_structure_solution 'SHELXS-97 (Sheldrick, 1990)'
_diffrn_ambient_temperature 125(2)
_diffrn_measured_fraction_theta_full 0.945
_diffrn_measured_fraction_theta_max 0.945
_diffrn_measurement_device_type 'CCD area detector'
_diffrn_measurement_method 'phi and omega scans'
_diffrn_radiation_monochromator graphite
_diffrn_radiation_source 'fine-focus sealed tube'
_diffrn_radiation_type MoK\a
_diffrn_radiation_wavelength 0.71073
_diffrn_reflns_av_R_equivalents 0.0218
_diffrn_reflns_av_sigmaI/netI 0.0167
_diffrn_reflns_limit_h_max 19
_diffrn_reflns_limit_h_min -19
_diffrn_reflns_limit_k_max 13
_diffrn_reflns_limit_k_min -12
_diffrn_reflns_limit_l_max 22
_diffrn_reflns_limit_l_min -22
_diffrn_reflns_number 28112
_diffrn_reflns_theta_full 33.18
_diffrn_reflns_theta_max 33.18
_diffrn_reflns_theta_min 2.07
_exptl_absorpt_coefficient_mu 0.329
_exptl_absorpt_correction_T_max 0.9523
_exptl_absorpt_correction_T_min 0.9021
_exptl_absorpt_correction_type empirical
_exptl_absorpt_process_details SADABS
_exptl_crystal_colour COLORLESS
_exptl_crystal_density_diffrn 1.409
_exptl_crystal_density_method 'not measured'
_exptl_crystal_description BLOCK
_exptl_crystal_F_000 728
_exptl_crystal_size_max 0.32
_exptl_crystal_size_mid 0.26
_exptl_crystal_size_min 0.15
_refine_diff_density_max 0.510
_refine_diff_density_min -0.229
_refine_diff_density_rms 0.058
_refine_ls_extinction_method none
_refine_ls_goodness_of_fit_ref 1.066
_refine_ls_hydrogen_treatment constr
_refine_ls_matrix_type full
_refine_ls_number_parameters 217
_refine_ls_number_reflns 5978
_refine_ls_number_restraints 0
_refine_ls_restrained_S_all 1.066
_refine_ls_R_factor_all 0.0383
_refine_ls_R_factor_gt 0.0322
_refine_ls_shift/su_max 0.002
_refine_ls_shift/su_mean 0.000
_refine_ls_structure_factor_coef Fsqd
_refine_ls_weighting_details 'calc w=1/[\s^2^(Fo^2^)+(0.1000P)^2^+0.0000P] where P=(Fo^2^+2Fc^2^)/3'
_refine_ls_weighting_scheme calc
_refine_ls_wR_factor_gt 0.1165
_refine_ls_wR_factor_ref 0.1268
_reflns_number_gt 5237
_reflns_number_total 5978
_reflns_threshold_expression >2sigma(I)
_cod_data_source_file ic701228ysup1.cif
_cod_data_source_block ky21s10
_cod_depositor_comments
;
The following automatic conversions were performed:

'_symmetry_cell_setting' value 'Monoclinic' changed to 'monoclinic'
according to /home/saulius/struct/CIF-dictionaries/cif_core.dic
dictionary named 'cif_core.dic' version 2.4.2 from
2011-04-26.

'_exptl_absorpt_correction_type' value 'EMPIRICAL'
changed to 'empirical' according to
/home/saulius/struct/CIF-dictionaries/cif_core.dic dictionary named
'cif_core.dic' version 2.4.2 from 2011-04-26.

Automatic conversion script
Id: cif_fix_values 1891 2012-01-12 08:04:46Z andrius 

 Adding full bibliography for 4333438--4333444.cif.
;
_cod_original_sg_symbol_H-M P2(1)/n
_cod_database_code 4333438

loop_
_symmetry_equiv_pos_as_xyz
'x, y, z'
'-x+1/2, y+1/2, -z+1/2'
'-x, -y, -z'
'x-1/2, -y-1/2, z-1/2'

loop_
_atom_site_label
_atom_site_type_symbol
_atom_site_fract_x
_atom_site_fract_y
_atom_site_fract_z
_atom_site_U_iso_or_equiv
_atom_site_adp_type
_atom_site_occupancy
_atom_site_symmetry_multiplicity
_atom_site_calc_flag
_atom_site_refinement_flags
S1 S 0.356959(18) -0.46415(3) 0.540321(15) 0.01958(8) Uani 1 1 d .
S2 S 0.438014(17) -0.26473(3) 0.565545(15) 0.01860(8) Uani 1 1 d .
N12 N 0.24694(6) -0.33694(10) 0.39205(6) 0.02146(16) Uani 1 1 d .
N11 N 0.15104(7) -0.41648(12) 0.50803(7) 0.02903(19) Uani 1 1 d .
N22 N 0.30832(6) -0.07892(9) 0.65999(5) 0.01699(15) Uani 1 1 d .
N21 N 0.39947(7) -0.24111(9) 0.74921(5) 0.01979(16) Uani 1 1 d .
C11 C 0.24622(7) -0.40259(12) 0.47852(6) 0.02115(18) Uani 1 1 d .
C13 C 0.14477(8) -0.30616(14) 0.36812(8) 0.0292(2) Uani 1 1 d .
H12B H 0.1192 -0.2583 0.3134 0.035 Uiso 1 1 calc R
C12 C 0.08783(9) -0.35825(16) 0.43892(8) 0.0337(2) Uani 1 1 d .
H13A H 0.0144 -0.3547 0.4402 0.040 Uiso 1 1 calc R
C14 C 0.33596(8) -0.30423(11) 0.33940(6) 0.02007(17) Uani 1 1 d .
C15 C 0.35888(8) -0.15412(11) 0.31734(7) 0.02434(19) Uani 1 1 d .
H15A H 0.3149 -0.0738 0.3356 0.029 Uiso 1 1 calc R
C16 C 0.44722(9) -0.12369(12) 0.26813(7) 0.0270(2) Uani 1 1 d .
H16A H 0.4636 -0.0218 0.2527 0.032 Uiso 1 1 calc R
C17 C 0.51178(8) -0.24134(13) 0.24128(7) 0.0269(2) Uani 1 1 d .
H17A H 0.5719 -0.2195 0.2079 0.032 Uiso 1 1 calc R
C18 C 0.48813(8) -0.39039(13) 0.26336(7) 0.0265(2) Uani 1 1 d .
H18A H 0.5323 -0.4706 0.2453 0.032 Uiso 1 1 calc R
C19 C 0.39948(8) -0.42261(12) 0.31205(7) 0.02352(19) Uani 1 1 d .
H19A H 0.3826 -0.5247 0.3264 0.028 Uiso 1 1 calc R
C21 C 0.38133(7) -0.19281(10) 0.66351(6) 0.01696(16) Uani 1 1 d .
C23 C 0.27937(7) -0.05386(11) 0.74883(6) 0.02096(18) Uani 1 1 d .
H22B H 0.2305 0.0184 0.7691 0.025 Uiso 1 1 calc R
C22 C 0.33597(8) -0.15538(11) 0.80247(6) 0.02163(18) Uani 1 1 d .
H23A H 0.3316 -0.1647 0.8673 0.026 Uiso 1 1 calc R
C24 C 0.27061(7) 0.00383(10) 0.58040(6) 0.01704(16) Uani 1 1 d .
C25 C 0.16964(8) -0.01920(14) 0.54882(8) 0.0296(2) Uani 1 1 d .
H25A H 0.1266 -0.0907 0.5781 0.035 Uiso 1 1 calc R
C26 C 0.13182(8) 0.06407(17) 0.47329(9) 0.0359(3) Uani 1 1 d .
H26A H 0.0623 0.0499 0.4515 0.043 Uiso 1 1 calc R
C27 C 0.19494(8) 0.16747(12) 0.42973(7) 0.02426(19) Uani 1 1 d .
H27A H 0.1688 0.2245 0.3786 0.029 Uiso 1 1 calc R
C28 C 0.29622(8) 0.18653(11) 0.46153(7) 0.02271(18) Uani 1 1 d .
H28A H 0.3399 0.2562 0.4314 0.027 Uiso 1 1 calc R
C29 C 0.33495(7) 0.10465(12) 0.53733(7) 0.02278(19) Uani 1 1 d .
H29A H 0.4046 0.1181 0.5590 0.027 Uiso 1 1 calc R

loop_
_atom_site_aniso_label
_atom_site_aniso_U_11
_atom_site_aniso_U_22
_atom_site_aniso_U_33
_atom_site_aniso_U_23
_atom_site_aniso_U_13
_atom_site_aniso_U_12
S1 0.02358(13) 0.01885(12) 0.01623(12) 0.00011(7) -0.00043(8) 0.00169(7)
S2 0.01640(12) 0.02093(13) 0.01860(12) 0.00016(7) 0.00269(8) 0.00152(7)
N12 0.0215(4) 0.0258(4) 0.0170(3) 0.0002(3) -0.0018(3) 0.0007(3)
N11 0.0215(4) 0.0369(5) 0.0287(4) 0.0018(4) 0.0022(3) -0.0021(3)
N22 0.0176(3) 0.0186(3) 0.0147(3) 0.0002(3) -0.0003(2) 0.0017(3)
N21 0.0222(4) 0.0199(3) 0.0171(3) 0.0009(3) -0.0026(3) 0.0006(3)
C11 0.0217(4) 0.0239(4) 0.0177(4) 0.0006(3) -0.0005(3) -0.0013(3)
C13 0.0229(4) 0.0383(6) 0.0260(5) 0.0005(4) -0.0069(4) 0.0014(4)
C12 0.0213(5) 0.0456(7) 0.0341(6) 0.0014(5) -0.0028(4) -0.0020(4)
C14 0.0240(4) 0.0218(4) 0.0143(4) -0.0001(3) -0.0013(3) 0.0000(3)
C15 0.0307(5) 0.0197(4) 0.0224(4) -0.0028(3) -0.0027(4) 0.0005(4)
C16 0.0334(5) 0.0236(4) 0.0238(4) 0.0001(4) -0.0022(4) -0.0065(4)
C17 0.0251(5) 0.0340(5) 0.0215(4) 0.0006(4) -0.0007(4) -0.0032(4)
C18 0.0272(5) 0.0297(5) 0.0225(4) 0.0007(4) -0.0002(4) 0.0064(4)
C19 0.0301(5) 0.0211(4) 0.0193(4) 0.0022(3) 0.0000(3) 0.0033(3)
C21 0.0163(3) 0.0175(4) 0.0170(4) -0.0008(3) -0.0009(3) 0.0009(3)
C23 0.0228(4) 0.0226(4) 0.0175(4) -0.0020(3) 0.0022(3) 0.0021(3)
C22 0.0264(4) 0.0230(4) 0.0154(4) -0.0003(3) -0.0004(3) -0.0002(3)
C24 0.0167(4) 0.0179(4) 0.0165(4) 0.0007(3) -0.0005(3) 0.0025(3)
C25 0.0170(4) 0.0419(6) 0.0296(5) 0.0144(4) -0.0035(4) -0.0046(4)
C26 0.0171(4) 0.0559(7) 0.0342(6) 0.0204(5) -0.0056(4) -0.0029(4)
C27 0.0220(4) 0.0282(5) 0.0225(4) 0.0056(3) -0.0015(3) 0.0036(3)
C28 0.0241(4) 0.0200(4) 0.0238(4) 0.0033(3) -0.0023(3) -0.0032(3)
C29 0.0207(4) 0.0235(4) 0.0237(4) 0.0039(3) -0.0052(3) -0.0048(3)

loop_
_atom_type_symbol
_atom_type_description
_atom_type_scat_dispersion_real
_atom_type_scat_dispersion_imag
_atom_type_scat_source
C C 0.0033 0.0016 'International Tables Vol C Tables 4.2.6.8 and 6.1.1.4'
H H 0.0000 0.0000 'International Tables Vol C Tables 4.2.6.8 and 6.1.1.4'
N N 0.0061 0.0033 'International Tables Vol C Tables 4.2.6.8 and 6.1.1.4'
S S 0.1246 0.1234 'International Tables Vol C Tables 4.2.6.8 and 6.1.1.4'

loop_
_geom_angle_atom_site_label_1
_geom_angle_atom_site_label_2
_geom_angle_atom_site_label_3
_geom_angle
C11 S1 S2 103.20(4)
C21 S2 S1 103.24(3)
C13 N12 C11 105.98(8)
C13 N12 C14 127.14(9)
C11 N12 C14 126.86(8)
C11 N11 C12 105.34(9)
C23 N22 C21 106.83(8)
C23 N22 C24 125.42(8)
C21 N22 C24 127.72(7)
C21 N21 C22 105.27(8)
N11 C11 N12 111.63(9)
N11 C11 S1 123.91(8)
N12 C11 S1 124.45(7)
C12 C13 N12 106.18(10)
C13 C12 N11 110.83(10)
C19 C14 C15 120.78(9)
C19 C14 N12 119.59(9)
C15 C14 N12 119.62(9)
C16 C15 C14 118.98(10)
C15 C16 C17 120.62(10)
C18 C17 C16 119.96(10)
C17 C18 C19 120.03(10)
C14 C19 C18 119.63(9)
N21 C21 N22 111.50(8)
N21 C21 S2 125.77(7)
N22 C21 S2 122.71(7)
N22 C23 C22 105.78(8)
N21 C22 C23 110.62(8)
C29 C24 C25 121.25(9)
C29 C24 N22 119.86(8)
C25 C24 N22 118.88(8)
C24 C25 C26 119.07(10)
C27 C26 C25 120.54(10)
C28 C27 C26 119.34(9)
C27 C28 C29 120.76(9)
C24 C29 C28 119.03(9)

loop_
_geom_bond_atom_site_label_1
_geom_bond_atom_site_label_2
_geom_bond_distance
S1 C11 1.7493(10)
S1 S2 2.0699(4)
S2 C21 1.7426(9)
N12 C13 1.3801(13)
N12 C11 1.3843(12)
N12 C14 1.4318(13)
N11 C11 1.3212(12)
N11 C12 1.3725(15)
N22 C23 1.3751(12)
N22 C21 1.3757(11)
N22 C24 1.4385(11)
N21 C21 1.3303(11)
N21 C22 1.3727(12)
C13 C12 1.3647(16)
C14 C19 1.3923(13)
C14 C15 1.3936(14)
C15 C16 1.3930(15)
C16 C17 1.3934(16)
C17 C18 1.3869(16)
C18 C19 1.3954(14)
C23 C22 1.3793(13)
C24 C29 1.3803(13)
C24 C25 1.3827(13)
C25 C26 1.3950(15)
C26 C27 1.3887(15)
C27 C28 1.3828(13)
C28 C29 1.3955(13)
